data_1529267
loop_
_publ_author_name
'Molokeev, Maxim'
'Bogdanov, Evgeniy'
'Misjul', Sergey'
'Tressaud, Alain'
'Flerov, Igor'

_publ_section_title
;
 Crystal structure and phase transition mechanisms in CsFe2F6
;
_journal_issue 0
_journal_name_full 'Journal of Solid State Chemistry'
_journal_page_first 157
_journal_paper_doi 10.1016/j.jssc.2013.01.038
_journal_volume 200
_journal_year 2013
_chemical_formula_moiety
;
2(F3 Fe), Cs
;
_chemical_formula_sum 'Cs F6 Fe2'
_chemical_formula_weight 358.5896
_chemical_name_mineral
;
CsFe2F6
;
_space_group_IT_number 62
_symmetry_cell_setting orthorhombic
_symmetry_space_group_name_Hall '-P 2ac 2n'
_symmetry_space_group_name_H-M 'P n m a'
_cell_angle_alpha 90
_cell_angle_beta 90
_cell_angle_gamma 90
_cell_formula_units_Z 4
_cell_length_a 7.24433(10)
_cell_length_b 7.482292(94)
_cell_length_c 10.42376(13)
_cell_measurement_temperature 298
_cell_volume 565.011(13)
_diffrn_ambient_temperature 298
_diffrn_measurement_device_type
;
D8 ADVANCE Bruker
;
_diffrn_radiation_monochromator none
_diffrn_radiation_probe x-ray
_diffrn_radiation_type
;
 Cu K\a~1~~2~
;
_exptl_absorpt_coefficient_mu 91.349
_exptl_crystal_density_diffrn 4.215508
_pd_char_colour
;
orange
;
_pd_meas_2theta_range_inc 0.016
_pd_meas_2theta_range_max 140
_pd_meas_2theta_range_min 5
_pd_meas_scan_method step
_pd_proc_ls_pref_orient_corr
;
no
;
_pd_proc_ls_profile_function PearsonVII
_pd_proc_ls_prof_R_factor 0.736
_pd_proc_ls_prof_wR_expected 0.543
_pd_proc_ls_prof_wR_factor 1.121
_pd_proc_number_of_points 8438
_pd_spec_mount_mode reflection
_refine_ls_goodness_of_fit_ref 2.065
_refine_ls_R_I_factor 1.31
_refine_ls_shift/su_max 0.01000
_cod_data_source_file CsFe2F6_298K_Pnma.cif
_cod_data_source_block I
_cod_original_sg_symbol_Hall
;
-P 2ac 2n
;
_cod_original_sg_symbol_H-M Pnma
_cod_original_formula_sum
;
Cs F6 Fe2
;
_cod_database_code 1529267

loop_
_symmetry_equiv_pos_as_xyz
'x, y, z'
'-x, -y, -z'
'-x, y+1/2, -z'
'-x+1/2, -y, z+1/2'
'-x+1/2, y+1/2, z+1/2'
'x, -y+1/2, z'
'x+1/2, -y+1/2, -z+1/2'
'x+1/2, y, -z+1/2'

loop_
_atom_site_label
_atom_site_type_symbol
_atom_site_fract_x
_atom_site_fract_y
_atom_site_fract_z
_atom_site_occupancy
_atom_site_B_iso_or_equiv
Cs Cs -0.01174(30) 0.25 0.37393(12) 1 3.012(38)
Fe1 Fe 0 0 0 1 1.147(57)
Fe2 Fe 0.77903(51) 0.25 0.73856(38) 1 1.123(73)
F1 F 0.14999(78) 0.97304(95) 0.14852(69) 1 1.96(17)
F2 F 0.71844(93) 0.44126(83) 0.59544(72) 1 1.83(18)
F3 F 0.4601(14) 0.25 0.45021(73) 1 2.23(26)
F4 F 0.5383(14) 0.25 0.82231(79) 1 2.09(25)

loop_
_diffrn_radiation_wavelength
_diffrn_radiation_wavelength_wt
1.5406 1.0000
1.5443 0.5000

loop_
_geom_angle_atom_site_label_1
_geom_angle_atom_site_label_2
_geom_angle_atom_site_label_3
_geom_angle
_geom_angle_site_symmetry_1
_geom_angle_site_symmetry_3
F1 Fe1 F2 91.42(29) 1_545 5_544
F1 Fe1 F3 91.72(33) 1_545 4_554
F2 Fe1 F3 92.31(33) 5_544 4_554
F1 Fe2 F1 104.83(35) 2_666 3_646
F1 Fe2 F2 84.76(27) 2_666 6_555
F1 Fe2 F4 88.17(26) 2_666 1_555
F1 Fe2 F4 86.99(26) 2_666 7_556
F2 Fe2 F2 85.24(31) 1_555 6_555
F2 Fe2 F4 97.49(30) 1_555 1_555
F2 Fe2 F4 88.33(29) 1_555 7_556
Fe2 F2 Fe1 133.78(61) 1_555 5_555
Fe2 F4 Fe2 134.74(91) 1_555 7_456

loop_
_geom_bond_atom_site_label_1
_geom_bond_atom_site_label_2
_geom_bond_distance
_geom_bond_site_symmetry_2
Fe1 F1 1.9021(67) 1_545
Fe1 F2 1.9202(69) 5_544
Fe1 F3 1.9626(25) 4_554
Fe2 F1 2.1059(75) 2_666
Fe2 F2 2.1133(75) .
Fe2 F4 1.950(10) .
Fe2 F4 1.983(11) 7_556
Cs F1 3.3448(71) 1_545
Cs F1 3.2178(65) 7_465
Cs F2 3.3466(72) 1_455
Cs F2 3.1548(66) 2_666
Cs F3 3.3849(77) 7_455
Cs F4 3.1870(84) 7_456
